data_7235675
loop_
_publ_author_name
'Cao, Yuanle'
'Xi, Wengang'
'Wang, Lianke'
'Wang, Huizhen'
'Kong, Lin'
'Zhou, Hongping'
'Wu, Jieying'
'Tian, Yupeng'

_publ_section_title
;
 Reversible piezofluorochromic nature and mechanism of aggregation-induced
 emission-active compounds based on simple modification
;
_journal_issue 47
_journal_name_full 'RSC Adv.'
_journal_page_first 24649
_journal_paper_doi 10.1039/C4RA03042G
_journal_volume 4
_journal_year 2014
_chemical_formula_sum 'C22 H15 N3'
_chemical_formula_weight 321.37
_space_group_IT_number 14
_space_group_name_Hall '-P 2ybc'
_space_group_name_H-M_alt 'P 1 21/c 1'
_symmetry_space_group_name_H-M 'P 1 21/c 1'
_atom_sites_solution_hydrogens geom
_atom_sites_solution_primary direct
_atom_sites_solution_secondary difmap
_audit_creation_method SHELXL-97
_cell_angle_alpha 90.00
_cell_angle_beta 95.219(8)
_cell_angle_gamma 90.00
_cell_formula_units_Z 4
_cell_length_a 7.036(5)
_cell_length_b 15.938(11)
_cell_length_c 16.115(11)
_cell_measurement_temperature 296(2)
_cell_volume 1800(2)
_computing_structure_refinement 'SHELXL-97 (Sheldrick, 1997)'
_computing_structure_solution 'SHELXS-97 (Sheldrick, 1990)'
_diffrn_ambient_temperature 296(2)
_diffrn_measured_fraction_theta_full 0.997
_diffrn_measured_fraction_theta_max 0.997
_diffrn_radiation_monochromator graphite
_diffrn_radiation_source 'fine-focus sealed tube'
_diffrn_radiation_type MoK\a
_diffrn_radiation_wavelength 0.71073
_diffrn_reflns_av_R_equivalents 0.0490
_diffrn_reflns_av_sigmaI/netI 0.0415
_diffrn_reflns_limit_h_max 8
_diffrn_reflns_limit_h_min -8
_diffrn_reflns_limit_k_max 18
_diffrn_reflns_limit_k_min -18
_diffrn_reflns_limit_l_max 18
_diffrn_reflns_limit_l_min -19
_diffrn_reflns_number 12571
_diffrn_reflns_theta_full 24.99
_diffrn_reflns_theta_max 24.99
_diffrn_reflns_theta_min 1.80
_exptl_absorpt_coefficient_mu 0.071
_exptl_absorpt_correction_type none
_exptl_crystal_density_diffrn 1.186
_exptl_crystal_density_method 'not measured'
_exptl_crystal_F_000 672
_refine_diff_density_max 0.152
_refine_diff_density_min -0.210
_refine_diff_density_rms 0.039
_refine_ls_extinction_method none
_refine_ls_goodness_of_fit_ref 0.988
_refine_ls_hydrogen_treatment mixed
_refine_ls_matrix_type full
_refine_ls_number_parameters 226
_refine_ls_number_reflns 3165
_refine_ls_number_restraints 0
_refine_ls_restrained_S_all 0.988
_refine_ls_R_factor_all 0.0598
_refine_ls_R_factor_gt 0.0428
_refine_ls_shift/su_max 0.002
_refine_ls_shift/su_mean 0.000
_refine_ls_structure_factor_coef Fsqd
_refine_ls_weighting_details 'calc w=1/[\s^2^(Fo^2^)+(0.1000P)^2^+0.0000P] where P=(Fo^2^+2Fc^2^)/3'
_refine_ls_weighting_scheme calc
_refine_ls_wR_factor_gt 0.1272
_refine_ls_wR_factor_ref 0.1460
_reflns_number_gt 2352
_reflns_number_total 3165
_reflns_threshold_expression >2sigma(I)
_cod_data_source_file c4ra03042g2.cif
_cod_data_source_block 3
_cod_original_sg_symbol_H-M P21/c
_cod_database_code 7235675

loop_
_symmetry_equiv_pos_as_xyz
'x, y, z'
'-x, y+1/2, -z+1/2'
'-x, -y, -z'
'x, -y-1/2, z-1/2'

loop_
_atom_site_label
_atom_site_type_symbol
_atom_site_fract_x
_atom_site_fract_y
_atom_site_fract_z
_atom_site_U_iso_or_equiv
_atom_site_adp_type
_atom_site_occupancy
_atom_site_symmetry_multiplicity
_atom_site_calc_flag
_atom_site_refinement_flags
N3 N 0.28382(19) 0.29577(8) 0.26678(7) 0.0535(4) Uani 1 1 d .
C17 C 0.26572(18) 0.45916(9) 0.47121(8) 0.0443(4) Uani 1 1 d .
C19 C 0.2903(2) 0.43599(9) 0.32434(9) 0.0491(4) Uani 1 1 d .
H19 H 0.3025 0.4581 0.2717 0.059 Uiso 1 1 calc R
C20 C 0.25155(19) 0.51094(10) 0.54342(9) 0.0483(4) Uani 1 1 d .
H20 H 0.2555 0.4816 0.5934 0.058 Uiso 1 1 calc R
C21 C 0.23345(19) 0.59521(9) 0.55124(9) 0.0488(4) Uani 1 1 d .
C16 C 0.2628(2) 0.37195(9) 0.48113(9) 0.0488(4) Uani 1 1 d .
H16 H 0.2564 0.3500 0.5343 0.059 Uiso 1 1 calc R
C14 C 0.28116(19) 0.34880(8) 0.33407(8) 0.0453(4) Uani 1 1 d .
C18 C 0.2819(2) 0.48934(9) 0.39023(9) 0.0491(4) Uani 1 1 d .
H18 H 0.2870 0.5469 0.3813 0.059 Uiso 1 1 calc R
C15 C 0.2690(2) 0.31762(9) 0.41532(9) 0.0495(4) Uani 1 1 d .
H15 H 0.2651 0.2600 0.4243 0.059 Uiso 1 1 calc R
C24 C 0.2217(2) 0.63211(10) 0.63167(10) 0.0537(4) Uani 1 1 d .
C6 C 0.2683(2) 0.32846(9) 0.18285(9) 0.0529(4) Uani 1 1 d .
N1 N 0.2126(2) 0.66166(10) 0.69563(10) 0.0712(4) Uani 1 1 d .
C22 C 0.2223(2) 0.65410(10) 0.48400(11) 0.0584(4) Uani 1 1 d .
C8 C 0.2962(2) 0.20625(10) 0.27690(9) 0.0535(4) Uani 1 1 d .
C9 C 0.1417(3) 0.15671(11) 0.25197(12) 0.0714(5) Uani 1 1 d .
H9 H 0.0290 0.1808 0.2284 0.086 Uiso 1 1 calc R
C1 C 0.0993(3) 0.36357(12) 0.14969(11) 0.0715(5) Uani 1 1 d .
H1 H -0.0058 0.3653 0.1807 0.086 Uiso 1 1 calc R
N2 N 0.2121(3) 0.70182(10) 0.43080(11) 0.0869(5) Uani 1 1 d .
C5 C 0.4225(3) 0.32480(11) 0.13652(10) 0.0657(5) Uani 1 1 d .
H5 H 0.5359 0.3003 0.1587 0.079 Uiso 1 1 calc R
C11 C 0.3193(3) 0.03437(11) 0.29745(11) 0.0768(6) Uani 1 1 d .
H11 H 0.3258 -0.0235 0.3049 0.092 Uiso 1 1 calc R
C4 C 0.4088(3) 0.35744(13) 0.05706(11) 0.0793(6) Uani 1 1 d .
H4 H 0.5131 0.3549 0.0256 0.095 Uiso 1 1 calc R
C13 C 0.4627(3) 0.16950(11) 0.31117(11) 0.0675(5) Uani 1 1 d .
H13 H 0.5684 0.2026 0.3273 0.081 Uiso 1 1 calc R
C12 C 0.4726(3) 0.08312(11) 0.32161(12) 0.0755(5) Uani 1 1 d .
H12 H 0.5846 0.0586 0.3452 0.091 Uiso 1 1 calc R
C2 C 0.0875(3) 0.39620(13) 0.06992(12) 0.0848(6) Uani 1 1 d .
H2 H -0.0262 0.4201 0.0473 0.102 Uiso 1 1 calc R
C10 C 0.1554(3) 0.07053(12) 0.26221(13) 0.0836(6) Uani 1 1 d .
H10 H 0.0514 0.0368 0.2448 0.100 Uiso 1 1 calc R
C3 C 0.2413(4) 0.39371(12) 0.02408(11) 0.0825(6) Uani 1 1 d .
H3 H 0.2328 0.4165 -0.0293 0.099 Uiso 1 1 calc R

loop_
_atom_site_aniso_label
_atom_site_aniso_U_11
_atom_site_aniso_U_22
_atom_site_aniso_U_33
_atom_site_aniso_U_23
_atom_site_aniso_U_13
_atom_site_aniso_U_12
N3 0.0742(9) 0.0448(7) 0.0416(7) -0.0005(5) 0.0048(6) 0.0007(6)
C17 0.0378(8) 0.0509(8) 0.0438(8) -0.0015(6) 0.0016(6) -0.0008(6)
C19 0.0576(9) 0.0491(8) 0.0412(8) 0.0041(6) 0.0070(6) -0.0026(7)
C20 0.0420(8) 0.0586(9) 0.0442(8) -0.0004(6) 0.0039(6) -0.0028(7)
C21 0.0419(8) 0.0552(9) 0.0493(8) -0.0051(6) 0.0041(6) -0.0003(6)
C16 0.0502(9) 0.0548(9) 0.0412(8) 0.0048(6) 0.0028(6) -0.0001(7)
C14 0.0448(8) 0.0476(8) 0.0429(8) -0.0008(6) 0.0012(6) -0.0007(6)
C18 0.0541(9) 0.0436(8) 0.0497(8) 0.0013(6) 0.0053(7) -0.0020(7)
C15 0.0570(9) 0.0440(8) 0.0471(8) 0.0043(6) 0.0028(7) -0.0003(7)
C24 0.0492(9) 0.0560(9) 0.0562(10) -0.0069(8) 0.0066(7) -0.0035(7)
C6 0.0718(11) 0.0454(8) 0.0414(8) -0.0027(6) 0.0052(7) -0.0029(7)
N1 0.0745(11) 0.0770(10) 0.0634(10) -0.0176(8) 0.0137(7) -0.0057(8)
C22 0.0608(10) 0.0542(10) 0.0605(10) -0.0058(8) 0.0065(8) 0.0028(8)
C8 0.0710(11) 0.0461(9) 0.0440(8) -0.0033(6) 0.0092(7) -0.0013(7)
C9 0.0802(13) 0.0625(11) 0.0688(11) 0.0007(9) -0.0074(9) -0.0106(9)
C1 0.0801(13) 0.0783(12) 0.0565(10) 0.0090(9) 0.0089(9) 0.0096(10)
N2 0.1146(14) 0.0665(10) 0.0798(11) 0.0106(9) 0.0095(9) 0.0095(10)
C5 0.0749(12) 0.0706(11) 0.0524(10) -0.0101(8) 0.0095(8) -0.0037(9)
C11 0.1224(17) 0.0475(10) 0.0617(11) -0.0078(8) 0.0145(11) -0.0008(11)
C4 0.1038(16) 0.0850(14) 0.0526(10) -0.0074(9) 0.0259(10) -0.0080(12)
C13 0.0693(12) 0.0542(10) 0.0789(12) -0.0037(8) 0.0055(9) 0.0030(8)
C12 0.0903(14) 0.0580(11) 0.0788(12) -0.0051(9) 0.0107(10) 0.0176(10)
C2 0.1070(16) 0.0873(14) 0.0583(11) 0.0134(10) -0.0013(11) 0.0190(12)
C10 0.1061(16) 0.0604(12) 0.0818(13) -0.0058(10) -0.0046(12) -0.0258(11)
C3 0.1331(19) 0.0700(12) 0.0450(10) 0.0033(8) 0.0120(11) -0.0027(12)

loop_
_atom_type_symbol
_atom_type_description
_atom_type_scat_dispersion_real
_atom_type_scat_dispersion_imag
_atom_type_scat_source
C C 0.0033 0.0016 'International Tables Vol C Tables 4.2.6.8 and 6.1.1.4'
H H 0.0000 0.0000 'International Tables Vol C Tables 4.2.6.8 and 6.1.1.4'
N N 0.0061 0.0033 'International Tables Vol C Tables 4.2.6.8 and 6.1.1.4'

loop_
_geom_angle_atom_site_label_1
_geom_angle_atom_site_label_2
_geom_angle_atom_site_label_3
_geom_angle
C14 N3 C8 121.68(12)
C14 N3 C6 120.73(13)
C8 N3 C6 117.56(11)
C16 C17 C18 116.71(12)
C16 C17 C20 118.35(13)
C18 C17 C20 124.95(14)
C18 C19 C14 121.66(13)
C18 C19 H19 119.2
C14 C19 H19 119.2
C21 C20 C17 131.13(14)
C21 C20 H20 114.4
C17 C20 H20 114.4
C20 C21 C22 125.36(14)
C20 C21 C24 120.29(14)
C22 C21 C24 114.35(14)
C15 C16 C17 122.43(13)
C15 C16 H16 118.8
C17 C16 H16 118.8
N3 C14 C19 121.13(13)
N3 C14 C15 121.43(13)
C19 C14 C15 117.44(13)
C19 C18 C17 121.46(14)
C19 C18 H18 119.3
C17 C18 H18 119.3
C16 C15 C14 120.25(14)
C16 C15 H15 119.9
C14 C15 H15 119.9
N1 C24 C21 179.8(2)
C5 C6 C1 120.21(16)
C5 C6 N3 119.84(15)
C1 C6 N3 119.95(14)
N2 C22 C21 179.16(19)
C9 C8 C13 119.57(16)
C9 C8 N3 119.94(15)
C13 C8 N3 120.49(15)
C8 C9 C10 119.37(18)
C8 C9 H9 120.3
C10 C9 H9 120.3
C6 C1 C2 119.39(17)
C6 C1 H1 120.3
C2 C1 H1 120.3
C6 C5 C4 119.82(18)
C6 C5 H5 120.1
C4 C5 H5 120.1
C12 C11 C10 119.77(18)
C12 C11 H11 120.1
C10 C11 H11 120.1
C3 C4 C5 120.22(18)
C3 C4 H4 119.9
C5 C4 H4 119.9
C8 C13 C12 120.08(17)
C8 C13 H13 120.0
C12 C13 H13 120.0
C11 C12 C13 120.22(18)
C11 C12 H12 119.9
C13 C12 H12 119.9
C3 C2 C1 120.6(2)
C3 C2 H2 119.7
C1 C2 H2 119.7
C11 C10 C9 120.97(18)
C11 C10 H10 119.5
C9 C10 H10 119.5
C2 C3 C4 119.77(18)
C2 C3 H3 120.1
C4 C3 H3 120.1

loop_
_geom_bond_atom_site_label_1
_geom_bond_atom_site_label_2
_geom_bond_distance
N3 C14 1.3763(19)
N3 C8 1.438(2)
N3 C6 1.444(2)
C17 C16 1.400(2)
C17 C18 1.405(2)
C17 C20 1.437(2)
C19 C18 1.366(2)
C19 C14 1.401(2)
C19 H19 0.9300
C20 C21 1.356(2)
C20 H20 0.9300
C21 C22 1.430(2)
C21 C24 1.433(2)
C16 C15 1.373(2)
C16 H16 0.9300
C14 C15 1.410(2)
C18 H18 0.9300
C15 H15 0.9300
C24 N1 1.140(2)
C6 C5 1.373(2)
C6 C1 1.377(2)
C22 N2 1.143(2)
C8 C9 1.373(2)
C8 C13 1.379(2)
C9 C10 1.386(3)
C9 H9 0.9300
C1 C2 1.382(3)
C1 H1 0.9300
C5 C4 1.377(3)
C5 H5 0.9300
C11 C12 1.357(3)
C11 C10 1.366(3)
C11 H11 0.9300
C4 C3 1.375(3)
C4 H4 0.9300
C13 C12 1.388(3)
C13 H13 0.9300
C12 H12 0.9300
C2 C3 1.365(3)
C2 H2 0.9300
C10 H10 0.9300
C3 H3 0.9300

loop_
_geom_torsion_atom_site_label_1
_geom_torsion_atom_site_label_2
_geom_torsion_atom_site_label_3
_geom_torsion_atom_site_label_4
_geom_torsion
C16 C17 C20 C21 -173.24(15)
C18 C17 C20 C21 6.6(2)
C17 C20 C21 C22 0.6(3)
C17 C20 C21 C24 179.88(13)
C18 C17 C16 C15 -2.1(2)
C20 C17 C16 C15 177.71(13)
C8 N3 C14 C19 172.87(14)
C6 N3 C14 C19 -9.0(2)
C8 N3 C14 C15 -7.2(2)
C6 N3 C14 C15 170.90(13)
C18 C19 C14 N3 177.96(13)
C18 C19 C14 C15 -2.0(2)
C14 C19 C18 C17 0.7(2)
C16 C17 C18 C19 1.3(2)
C20 C17 C18 C19 -178.47(13)
C17 C16 C15 C14 0.8(2)
N3 C14 C15 C16 -178.73(14)
C19 C14 C15 C16 1.2(2)
C20 C21 C24 N1 144(100)
C22 C21 C24 N1 -37(87)
C14 N3 C6 C5 111.08(16)
C8 N3 C6 C5 -70.76(18)
C14 N3 C6 C1 -68.56(19)
C8 N3 C6 C1 109.60(18)
C20 C21 C22 N2 152(14)
C24 C21 C22 N2 -27(14)
C14 N3 C8 C9 110.17(17)
C6 N3 C8 C9 -67.97(18)
C14 N3 C8 C13 -70.13(19)
C6 N3 C8 C13 111.72(17)
C13 C8 C9 C10 0.4(3)
N3 C8 C9 C10 -179.87(16)
C5 C6 C1 C2 -1.0(3)
N3 C6 C1 C2 178.66(16)
C1 C6 C5 C4 0.9(2)
N3 C6 C5 C4 -178.75(14)
C6 C5 C4 C3 0.1(3)
C9 C8 C13 C12 -1.1(2)
N3 C8 C13 C12 179.23(14)
C10 C11 C12 C13 0.5(3)
C8 C13 C12 C11 0.6(3)
C6 C1 C2 C3 0.1(3)
C12 C11 C10 C9 -1.1(3)
C8 C9 C10 C11 0.7(3)
C1 C2 C3 C4 0.9(3)
C5 C4 C3 C2 -0.9(3)
